data_4108344
loop_
_publ_author_name
'Suzanne C. Bart'
'Christian Anthon'
'Frank W. Heinemann'
'Eckhard Bill'
'Norman M. Edelstein'
'Karsten Meyer'

_publ_section_title
;
 Carbon Dioxide Activation with Sterically Pressured Mid- and High-Valent
 Uranium Complexes
;
_journal_name_full 'Journal of the American Chemical Society'
_journal_page_first 12536
_journal_page_last 12546
_journal_paper_doi 10.1021/ja804263w
_journal_volume 130
_journal_year 2008
_chemical_formula_moiety 'C60 H89 N4 O3 U, C5 H12'
_chemical_formula_sum 'C65 H101 N4 O3 U'
_chemical_formula_weight 1224.53
_chemical_name_systematic
; 
 ? 
;
_space_group_IT_number 14
_symmetry_cell_setting monoclinic
_symmetry_space_group_name_Hall '-P 2yn'
_symmetry_space_group_name_H-M 'P 1 21/n 1'
_atom_sites_solution_hydrogens geom
_atom_sites_solution_primary direct
_atom_sites_solution_secondary difmap
_audit_creation_method SHELXL-97
_cell_angle_alpha 90.00
_cell_angle_beta 110.17(2)
_cell_angle_gamma 90.00
_cell_formula_units_Z 4
_cell_length_a 14.871(2)
_cell_length_b 26.682(3)
_cell_length_c 16.569(2)
_cell_measurement_reflns_used 113
_cell_measurement_temperature 100(2)
_cell_measurement_theta_max 20.00
_cell_measurement_theta_min 6.00
_cell_volume 6171.2(15)
_computing_cell_refinement 'EVALCCD (Duisenberg, 2003)'
_computing_data_collection 'COLLECT (Bruker-Nonius, 2002)'
_computing_data_reduction 'EVALCCD (Duisenberg, 2003)'
_computing_molecular_graphics 'SHELXTL 6.12 (Bruker AXS, 2002)'
_computing_publication_material 'SHELXTL 6.12 (Bruker AXS, 2002)'
_computing_structure_refinement 'SHELXTL 6.12 (Bruker AXS, 2002)'
_computing_structure_solution 'SHELXTL 6.12 (Bruker AXS, 2002)'
_diffrn_ambient_temperature 100(2)
_diffrn_detector_area_resol_mean 9
_diffrn_measured_fraction_theta_full 0.997
_diffrn_measured_fraction_theta_max 0.997
_diffrn_measurement_device_type 'Bruker-Nonius KappaCCD'
_diffrn_measurement_method
;
 \f- and \w-rotations with 1.20 \% and 156 sec per frame
;
_diffrn_radiation_monochromator graphite
_diffrn_radiation_source 'fine-focus sealed tube'
_diffrn_radiation_type MoK\a
_diffrn_radiation_wavelength 0.71073
_diffrn_reflns_av_R_equivalents 0.0862
_diffrn_reflns_av_sigmaI/netI 0.0709
_diffrn_reflns_limit_h_max 17
_diffrn_reflns_limit_h_min -17
_diffrn_reflns_limit_k_max 31
_diffrn_reflns_limit_k_min -31
_diffrn_reflns_limit_l_max 19
_diffrn_reflns_limit_l_min -19
_diffrn_reflns_number 61203
_diffrn_reflns_theta_full 25.03
_diffrn_reflns_theta_max 25.03
_diffrn_reflns_theta_min 2.95
_exptl_absorpt_coefficient_mu 2.676
_exptl_absorpt_correction_T_max 0.898
_exptl_absorpt_correction_T_min 0.497
_exptl_absorpt_correction_type multi-scan
_exptl_absorpt_process_details 'SADABS, Bruker-AXS, 2002'
_exptl_crystal_colour brown
_exptl_crystal_density_diffrn 1.318
_exptl_crystal_description plate
_exptl_crystal_F_000 2540
_exptl_crystal_size_max 0.23
_exptl_crystal_size_mid 0.14
_exptl_crystal_size_min 0.04
_refine_diff_density_max 2.931
_refine_diff_density_min -3.517
_refine_diff_density_rms 0.147
_refine_ls_extinction_method none
_refine_ls_goodness_of_fit_ref 1.173
_refine_ls_hydrogen_treatment constr
_refine_ls_matrix_type full
_refine_ls_number_parameters 743
_refine_ls_number_reflns 10880
_refine_ls_number_restraints 118
_refine_ls_restrained_S_all 1.178
_refine_ls_R_factor_all 0.1155
_refine_ls_R_factor_gt 0.0643
_refine_ls_shift/su_max 0.001
_refine_ls_shift/su_mean 0.000
_refine_ls_structure_factor_coef Fsqd
_refine_ls_weighting_details 'calc w=1/[\s^2^(Fo^2^)+(0.0089P)^2^+75.3498P] where P=(Fo^2^+2Fc^2^)/3'
_refine_ls_weighting_scheme calc
_refine_ls_wR_factor_gt 0.1227
_refine_ls_wR_factor_ref 0.1369
_reflns_number_gt 6612
_reflns_number_total 10880
_reflns_threshold_expression >2sigma(I)
_cod_data_source_file ja804263w_si_001.cif
_cod_data_source_block sd0701
_cod_original_sg_symbol_Hall -P2yn
_cod_database_code 4108344

loop_
_symmetry_equiv_pos_as_xyz
'x, y, z'
'-x+1/2, y+1/2, -z+1/2'
'-x, -y, -z'
'x-1/2, -y-1/2, z-1/2'

loop_
_atom_site_label
_atom_site_type_symbol
_atom_site_fract_x
_atom_site_fract_y
_atom_site_fract_z
_atom_site_U_iso_or_equiv
_atom_site_adp_type
_atom_site_occupancy
_atom_site_symmetry_multiplicity
_atom_site_calc_flag
_atom_site_refinement_flags
_atom_site_disorder_assembly
_atom_site_disorder_group
U1 U 0.90066(2) 0.749145(17) 0.87655(2) 0.01963(10) Uani 1 1 d . . .
O1 O 1.0302(5) 0.7210(2) 0.8569(4) 0.0278(16) Uani 1 1 d . . .
O2 O 0.8628(4) 0.7036(2) 0.9678(4) 0.0233(15) Uani 1 1 d . . .
O3 O 0.8359(5) 0.8236(2) 0.8377(4) 0.0273(16) Uani 1 1 d . . .
N1 N 0.8627(6) 0.6580(3) 0.7922(5) 0.0234(18) Uani 1 1 d . . .
N2 N 0.7148(6) 0.7219(3) 0.8089(5) 0.0228(18) Uani 1 1 d . . .
N3 N 0.8238(5) 0.7538(3) 0.7041(4) 0.0253(17) Uani 1 1 d . . .
N4 N 0.9845(6) 0.7903(3) 0.9791(5) 0.032(2) Uani 1 1 d . . .
C1 C 0.7799(7) 0.6358(4) 0.8067(6) 0.026(2) Uani 1 1 d . . .
H1A H 0.7968 0.6290 0.8689 0.032 Uiso 1 1 calc R . .
H1B H 0.7651 0.6034 0.7761 0.032 Uiso 1 1 calc R . .
C2 C 0.6906(7) 0.6686(3) 0.7771(6) 0.026(2) Uani 1 1 d . . .
H2A H 0.6632 0.6685 0.7135 0.032 Uiso 1 1 calc R . .
H2B H 0.6420 0.6549 0.7995 0.032 Uiso 1 1 calc R . .
C3 C 0.6690(6) 0.7563(4) 0.7342(6) 0.027(2) Uani 1 1 d . . .
H3A H 0.6732 0.7913 0.7553 0.033 Uiso 1 1 calc R . .
H3B H 0.6004 0.7476 0.7075 0.033 Uiso 1 1 calc R . .
C4 C 0.7169(6) 0.7526(5) 0.6673(5) 0.028(2) Uani 1 1 d . . .
H4B H 0.6965 0.7211 0.6347 0.034 Uiso 1 1 calc R . .
H4C H 0.6946 0.7808 0.6263 0.034 Uiso 1 1 calc R . .
C5 C 0.8669(8) 0.7124(4) 0.6704(7) 0.029(3) Uani 1 1 d . . .
H5A H 0.9373 0.7169 0.6910 0.035 Uiso 1 1 calc R . .
H5B H 0.8433 0.7142 0.6068 0.035 Uiso 1 1 calc R . .
C6 C 0.8439(8) 0.6611(4) 0.6974(6) 0.029(3) Uani 1 1 d . . .
H6A H 0.7757 0.6533 0.6658 0.035 Uiso 1 1 calc R . .
H6B H 0.8833 0.6356 0.6814 0.035 Uiso 1 1 calc R . .
C7 C 0.9468(7) 0.6261(3) 0.8348(6) 0.029(2) Uani 1 1 d . . .
H7A H 0.9285 0.5907 0.8199 0.035 Uiso 1 1 calc R . .
H7B H 0.9637 0.6296 0.8977 0.035 Uiso 1 1 calc R . .
C8 C 1.0341(7) 0.6371(4) 0.8127(6) 0.026(2) Uani 1 1 d . . .
C9 C 1.0753(7) 0.6844(4) 0.8280(6) 0.026(2) Uani 1 1 d . . .
C10 C 1.1644(7) 0.6926(4) 0.8150(6) 0.030(3) Uani 1 1 d . . .
C11 C 1.2007(8) 0.6524(4) 0.7811(6) 0.035(3) Uani 1 1 d . . .
H11A H 1.2587 0.6579 0.7705 0.042 Uiso 1 1 calc R . .
C12 C 1.1597(8) 0.6057(4) 0.7617(6) 0.033(3) Uani 1 1 d . . .
C13 C 1.0753(8) 0.5986(4) 0.7788(6) 0.033(3) Uani 1 1 d . . .
H13A H 1.0445 0.5669 0.7673 0.039 Uiso 1 1 calc R . .
C14 C 1.2175(7) 0.7425(4) 0.8378(6) 0.031(3) Uani 1 1 d . . .
C15 C 1.3114(8) 0.7431(5) 0.8177(8) 0.052(3) Uani 1 1 d . . .
H15A H 1.3473 0.7737 0.8411 0.078 Uiso 1 1 calc R . .
H15B H 1.2964 0.7422 0.7553 0.078 Uiso 1 1 calc R . .
H15C H 1.3502 0.7138 0.8439 0.078 Uiso 1 1 calc R . .
C16 C 1.1579(8) 0.7870(4) 0.7913(7) 0.038(3) Uani 1 1 d . . .
H16A H 1.1952 0.8178 0.8091 0.058 Uiso 1 1 calc R . .
H16B H 1.0995 0.7891 0.8058 0.058 Uiso 1 1 calc R . .
H16C H 1.1407 0.7825 0.7291 0.058 Uiso 1 1 calc R . .
C17 C 1.2464(7) 0.7494(5) 0.9367(6) 0.041(2) Uani 1 1 d . . .
H17A H 1.2808 0.7811 0.9538 0.061 Uiso 1 1 calc R . .
H17B H 1.2880 0.7216 0.9662 0.061 Uiso 1 1 calc R . .
H17C H 1.1887 0.7497 0.9525 0.061 Uiso 1 1 calc R . .
C18 C 1.2062(9) 0.5644(4) 0.7253(7) 0.040(3) Uani 1 1 d . . .
C19 C 1.1581(12) 0.5150(5) 0.7204(10) 0.076(5) Uani 1 1 d . . .
H19A H 1.1922 0.4896 0.6993 0.115 Uiso 1 1 calc R . .
H19B H 1.0917 0.5174 0.6810 0.115 Uiso 1 1 calc R . .
H19C H 1.1587 0.5055 0.7777 0.115 Uiso 1 1 calc R . .
C20 C 1.3121(10) 0.5588(5) 0.7829(9) 0.065(4) Uani 1 1 d . . .
H20A H 1.3433 0.5341 0.7575 0.098 Uiso 1 1 calc R . .
H20B H 1.3157 0.5474 0.8402 0.098 Uiso 1 1 calc R . .
H20C H 1.3446 0.5912 0.7878 0.098 Uiso 1 1 calc R . .
C21 C 1.2039(10) 0.5802(4) 0.6371(8) 0.053(3) Uani 1 1 d . . .
H21A H 1.2335 0.5541 0.6129 0.079 Uiso 1 1 calc R . .
H21B H 1.2395 0.6117 0.6417 0.079 Uiso 1 1 calc R . .
H21C H 1.1374 0.5852 0.5995 0.079 Uiso 1 1 calc R . .
C22 C 0.6761(8) 0.7327(4) 0.8797(7) 0.036(3) Uani 1 1 d . . .
H22A H 0.7017 0.7654 0.9058 0.043 Uiso 1 1 calc R . .
H22B H 0.6056 0.7360 0.8541 0.043 Uiso 1 1 calc R . .
C23 C 0.6988(7) 0.6946(3) 0.9488(6) 0.025(2) Uani 1 1 d . . .
C24 C 0.7952(7) 0.6824(3) 0.9949(6) 0.023(2) Uani 1 1 d . . .
C25 C 0.8196(7) 0.6495(3) 1.0672(6) 0.024(2) Uani 1 1 d . . .
C26 C 0.7414(8) 0.6278(4) 1.0826(7) 0.032(3) Uani 1 1 d . . .
H26A H 0.7552 0.6055 1.1300 0.039 Uiso 1 1 calc R . .
C27 C 0.6462(8) 0.6358(4) 1.0354(7) 0.029(2) Uani 1 1 d . A .
C28 C 0.6273(7) 0.6704(4) 0.9684(6) 0.028(2) Uani 1 1 d . . .
H28A H 0.5625 0.6775 0.9351 0.033 Uiso 1 1 calc R . .
C29 C 0.9209(8) 0.6384(4) 1.1284(6) 0.029(2) Uani 1 1 d . . .
C30 C 0.9334(9) 0.6623(5) 1.2149(7) 0.050(3) Uani 1 1 d . . .
H30A H 0.9267 0.6987 1.2081 0.075 Uiso 1 1 calc R . .
H30B H 0.9971 0.6542 1.2558 0.075 Uiso 1 1 calc R . .
H30C H 0.8843 0.6493 1.2366 0.075 Uiso 1 1 calc R . .
C31 C 0.9345(8) 0.5814(4) 1.1427(8) 0.052(3) Uani 1 1 d . . .
H31A H 0.9248 0.5648 1.0875 0.078 Uiso 1 1 calc R . .
H31B H 0.8879 0.5686 1.1674 0.078 Uiso 1 1 calc R . .
H31C H 0.9995 0.5746 1.1822 0.078 Uiso 1 1 calc R . .
C32 C 1.0037(8) 0.6561(4) 1.1001(7) 0.033(3) Uani 1 1 d . . .
H32A H 0.9954 0.6426 1.0430 0.049 Uiso 1 1 calc R . .
H32B H 1.0646 0.6442 1.1414 0.049 Uiso 1 1 calc R . .
H32C H 1.0041 0.6928 1.0980 0.049 Uiso 1 1 calc R . .
C33 C 0.5639(7) 0.6068(4) 1.0514(6) 0.037(3) Uani 1 1 d D . .
C34 C 0.4930(14) 0.6424(7) 1.0652(15) 0.048(5) Uani 0.648(16) 1 d PDU A 1
H34A H 0.4404 0.6235 1.0736 0.071 Uiso 0.648(16) 1 calc PR A 1
H34B H 0.4675 0.6642 1.0148 0.071 Uiso 0.648(16) 1 calc PR A 1
H34C H 0.5246 0.6629 1.1162 0.071 Uiso 0.648(16) 1 calc PR A 1
C35 C 0.6032(13) 0.5717(7) 1.1306(11) 0.050(5) Uani 0.648(16) 1 d PDU A 1
H35A H 0.5497 0.5575 1.1447 0.075 Uiso 0.648(16) 1 calc PR A 1
H35B H 0.6447 0.5909 1.1798 0.075 Uiso 0.648(16) 1 calc PR A 1
H35C H 0.6402 0.5445 1.1172 0.075 Uiso 0.648(16) 1 calc PR A 1
C36 C 0.5191(19) 0.5738(8) 0.9733(12) 0.058(7) Uani 0.648(16) 1 d PDU A 1
H36A H 0.4687 0.5531 0.9820 0.087 Uiso 0.648(16) 1 calc PR A 1
H36B H 0.5683 0.5521 0.9650 0.087 Uiso 0.648(16) 1 calc PR A 1
H36C H 0.4912 0.5949 0.9223 0.087 Uiso 0.648(16) 1 calc PR A 1
C37 C 0.8628(7) 0.8019(4) 0.6849(6) 0.024(2) Uani 1 1 d . . .
H37A H 0.9306 0.8046 0.7229 0.029 Uiso 1 1 calc R . .
H37B H 0.8619 0.8006 0.6249 0.029 Uiso 1 1 calc R . .
C38 C 0.8124(7) 0.8482(4) 0.6952(6) 0.025(2) Uani 1 1 d . . .
C39 C 0.8032(7) 0.8585(4) 0.7745(7) 0.027(2) Uani 1 1 d . . .
C40 C 0.7578(7) 0.9042(4) 0.7862(6) 0.025(2) Uani 1 1 d . . .
C41 C 0.7287(7) 0.9365(4) 0.7164(7) 0.029(2) Uani 1 1 d . . .
H41A H 0.7011 0.9675 0.7236 0.035 Uiso 1 1 calc R . .
C42 C 0.7368(7) 0.9271(3) 0.6363(7) 0.027(2) Uani 1 1 d . B .
C43 C 0.7790(7) 0.8823(4) 0.6274(6) 0.027(2) Uani 1 1 d . . .
H43A H 0.7855 0.8744 0.5737 0.032 Uiso 1 1 calc R . .
C44 C 0.7505(8) 0.9197(4) 0.8731(7) 0.031(2) Uani 1 1 d . . .
C45 C 0.8507(8) 0.9314(4) 0.9352(7) 0.042(3) Uani 1 1 d . . .
H45A H 0.8911 0.9015 0.9426 0.063 Uiso 1 1 calc R . .
H45B H 0.8471 0.9414 0.9909 0.063 Uiso 1 1 calc R . .
H45C H 0.8784 0.9587 0.9119 0.063 Uiso 1 1 calc R . .
C46 C 0.7041(9) 0.8784(4) 0.9096(7) 0.046(3) Uani 1 1 d . . .
H46A H 0.7411 0.8474 0.9155 0.068 Uiso 1 1 calc R . .
H46B H 0.6384 0.8727 0.8705 0.068 Uiso 1 1 calc R . .
H46C H 0.7030 0.8886 0.9660 0.068 Uiso 1 1 calc R . .
C47 C 0.6884(9) 0.9674(4) 0.8649(7) 0.048(3) Uani 1 1 d . . .
H47A H 0.6229 0.9606 0.8263 0.072 Uiso 1 1 calc R . .
H47B H 0.7157 0.9948 0.8414 0.072 Uiso 1 1 calc R . .
H47C H 0.6874 0.9769 0.9217 0.072 Uiso 1 1 calc R . .
C48 C 0.7033(6) 0.9650(3) 0.5619(6) 0.029(2) Uani 1 1 d D . .
C49 C 0.7910(14) 0.9815(10) 0.5434(19) 0.070(7) Uani 0.604(19) 1 d PDU B 1
H49A H 0.7766 1.0123 0.5089 0.105 Uiso 0.604(19) 1 calc PR B 1
H49B H 0.8102 0.9551 0.5116 0.105 Uiso 0.604(19) 1 calc PR B 1
H49C H 0.8433 0.9880 0.5977 0.105 Uiso 0.604(19) 1 calc PR B 1
C50 C 0.663(2) 1.0116(7) 0.5923(13) 0.065(7) Uani 0.604(19) 1 d PDU B 1
H50A H 0.6505 1.0380 0.5487 0.098 Uiso 0.604(19) 1 calc PR B 1
H50B H 0.7091 1.0237 0.6466 0.098 Uiso 0.604(19) 1 calc PR B 1
H50C H 0.6027 1.0028 0.6009 0.098 Uiso 0.604(19) 1 calc PR B 1
C51 C 0.6238(17) 0.9409(10) 0.4899(15) 0.052(7) Uani 0.604(19) 1 d PDU B 1
H51A H 0.5966 0.9654 0.4439 0.079 Uiso 0.604(19) 1 calc PR B 1
H51B H 0.5738 0.9293 0.5115 0.079 Uiso 0.604(19) 1 calc PR B 1
H51C H 0.6492 0.9123 0.4674 0.079 Uiso 0.604(19) 1 calc PR B 1
C52 C 1.0047(7) 0.8307(4) 1.0364(6) 0.028(2) Uani 1 1 d . . .
C53 C 1.0692(8) 0.8687(4) 1.0324(7) 0.036(3) Uani 1 1 d . . .
C54 C 1.0851(8) 0.9102(4) 1.0874(7) 0.035(3) Uani 1 1 d . . .
H54A H 1.1291 0.9354 1.0845 0.043 Uiso 1 1 calc R . .
C55 C 1.0383(7) 0.9151(4) 1.1455(7) 0.034(3) Uani 1 1 d . . .
C56 C 0.9748(8) 0.8775(4) 1.1493(6) 0.032(3) Uani 1 1 d . . .
H56A H 0.9425 0.8808 1.1895 0.039 Uiso 1 1 calc R . .
C57 C 0.9572(8) 0.8358(4) 1.0975(6) 0.030(3) Uani 1 1 d . . .
C58 C 1.1130(11) 0.8665(5) 0.9635(9) 0.064(4) Uani 1 1 d . . .
H58A H 1.1653 0.8909 0.9760 0.097 Uiso 1 1 calc R . .
H58B H 1.0642 0.8744 0.9078 0.097 Uiso 1 1 calc R . .
H58C H 1.1381 0.8327 0.9614 0.097 Uiso 1 1 calc R . .
C59 C 1.0529(9) 0.9607(4) 1.2041(8) 0.051(3) Uani 1 1 d . . .
H59A H 1.1149 0.9762 1.2111 0.076 Uiso 1 1 calc R . .
H59B H 1.0517 0.9502 1.2604 0.076 Uiso 1 1 calc R . .
H59C H 1.0015 0.9850 1.1785 0.076 Uiso 1 1 calc R . .
C60 C 0.8864(8) 0.7966(4) 1.1018(7) 0.038(3) Uani 1 1 d . . .
H60A H 0.8651 0.8037 1.1504 0.057 Uiso 1 1 calc R . .
H60B H 0.9169 0.7635 1.1095 0.057 Uiso 1 1 calc R . .
H60C H 0.8311 0.7969 1.0483 0.057 Uiso 1 1 calc R . .
C101 C -0.0688(13) 0.2828(6) 0.4320(10) 0.091(6) Uani 1 1 d D . .
H10A H -0.0925 0.3006 0.3769 0.136 Uiso 1 1 calc R . .
H10B H -0.1222 0.2657 0.4422 0.136 Uiso 1 1 calc R . .
H10C H -0.0207 0.2581 0.4305 0.136 Uiso 1 1 calc R . .
C102 C -0.0244(10) 0.3196(6) 0.5031(9) 0.109(8) Uani 1 1 d D . .
H10D H -0.0754 0.3391 0.5146 0.131 Uiso 1 1 calc R . .
H10E H 0.0125 0.3014 0.5563 0.131 Uiso 1 1 calc R . .
C103 C 0.0396(9) 0.3540(4) 0.4787(7) 0.038(3) Uani 1 1 d D . .
H10F H 0.0026 0.3703 0.4236 0.046 Uiso 1 1 calc R . .
H10G H 0.0912 0.3341 0.4690 0.046 Uiso 1 1 calc R . .
C104 C 0.0844(14) 0.3937(6) 0.5440(10) 0.123(8) Uani 1 1 d D . .
H10H H 0.1353 0.3794 0.5944 0.147 Uiso 1 1 calc R . .
H10I H 0.0358 0.4101 0.5636 0.147 Uiso 1 1 calc R . .
C105 C 0.1258(17) 0.4306(7) 0.4965(13) 0.134(8) Uani 1 1 d D . .
H10J H 0.1742 0.4138 0.4783 0.201 Uiso 1 1 calc R . .
H10K H 0.1556 0.4586 0.5348 0.201 Uiso 1 1 calc R . .
H10L H 0.0745 0.4434 0.4459 0.201 Uiso 1 1 calc R . .
C49A C 0.746(3) 0.9541(14) 0.4910(19) 0.060(9) Uani 0.396(19) 1 d PDU B 2
H49D H 0.7318 0.9821 0.4503 0.090 Uiso 0.396(19) 1 calc PR B 2
H49E H 0.7176 0.9233 0.4605 0.090 Uiso 0.396(19) 1 calc PR B 2
H49F H 0.8155 0.9499 0.5171 0.090 Uiso 0.396(19) 1 calc PR B 2
C50A C 0.737(3) 1.0179(8) 0.589(2) 0.066(8) Uani 0.396(19) 1 d PDU B 2
H50D H 0.8064 1.0180 0.6184 0.100 Uiso 0.396(19) 1 calc PR B 2
H50E H 0.7051 1.0307 0.6274 0.100 Uiso 0.396(19) 1 calc PR B 2
H50F H 0.7209 1.0393 0.5376 0.100 Uiso 0.396(19) 1 calc PR B 2
C51A C 0.5975(15) 0.9601(17) 0.511(3) 0.063(11) Uani 0.396(19) 1 d PDU B 2
H51D H 0.5604 0.9674 0.5483 0.095 Uiso 0.396(19) 1 calc PR B 2
H51E H 0.5837 0.9260 0.4884 0.095 Uiso 0.396(19) 1 calc PR B 2
H51F H 0.5798 0.9840 0.4629 0.095 Uiso 0.396(19) 1 calc PR B 2
C34A C 0.562(3) 0.6144(14) 1.1419(14) 0.053(7) Uani 0.352(16) 1 d PDU A 2
H34D H 0.4993 0.6048 1.1437 0.080 Uiso 0.352(16) 1 calc PR A 2
H34E H 0.5744 0.6498 1.1581 0.080 Uiso 0.352(16) 1 calc PR A 2
H34F H 0.6119 0.5937 1.1824 0.080 Uiso 0.352(16) 1 calc PR A 2
C35A C 0.548(4) 0.5547(9) 1.014(3) 0.055(10) Uani 0.352(16) 1 d PDU A 2
H35D H 0.4934 0.5393 1.0252 0.083 Uiso 0.352(16) 1 calc PR A 2
H35E H 0.6054 0.5345 1.0405 0.083 Uiso 0.352(16) 1 calc PR A 2
H35F H 0.5340 0.5565 0.9518 0.083 Uiso 0.352(16) 1 calc PR A 2
C36A C 0.4702(17) 0.6349(13) 1.005(2) 0.053(8) Uani 0.352(16) 1 d PDU A 2
H36D H 0.4523 0.6305 0.9432 0.080 Uiso 0.352(16) 1 calc PR A 2
H36E H 0.4791 0.6707 1.0195 0.080 Uiso 0.352(16) 1 calc PR A 2
H36F H 0.4193 0.6217 1.0244 0.080 Uiso 0.352(16) 1 calc PR A 2

loop_
_atom_site_aniso_label
_atom_site_aniso_U_11
_atom_site_aniso_U_22
_atom_site_aniso_U_33
_atom_site_aniso_U_23
_atom_site_aniso_U_13
_atom_site_aniso_U_12
U1 0.02284(17) 0.01848(15) 0.01871(16) 0.0020(2) 0.00863(12) 0.0002(2)
O1 0.023(4) 0.031(4) 0.023(4) 0.012(3) 0.000(3) 0.002(3)
O2 0.032(4) 0.018(3) 0.021(3) 0.003(3) 0.010(3) -0.002(3)
O3 0.035(4) 0.021(4) 0.029(4) 0.003(3) 0.015(3) 0.000(3)
N1 0.029(5) 0.017(4) 0.016(4) 0.001(3) -0.002(4) 0.001(4)
N2 0.035(5) 0.017(4) 0.018(4) 0.007(3) 0.011(4) 0.002(4)
N3 0.035(4) 0.021(4) 0.025(4) 0.000(4) 0.015(3) 0.001(5)
N4 0.053(6) 0.025(5) 0.019(4) -0.004(4) 0.012(4) -0.006(4)
C1 0.031(6) 0.021(5) 0.023(6) -0.003(4) 0.005(5) -0.007(5)
C2 0.022(5) 0.027(5) 0.023(5) 0.000(4) -0.001(4) -0.009(4)
C3 0.024(5) 0.031(6) 0.025(5) 0.006(5) 0.005(4) 0.002(5)
C4 0.031(5) 0.027(5) 0.022(4) 0.003(6) 0.003(4) 0.010(6)
C5 0.038(7) 0.026(6) 0.026(6) 0.001(5) 0.013(5) -0.001(5)
C6 0.038(7) 0.030(6) 0.018(5) -0.001(5) 0.007(5) 0.002(5)
C7 0.038(6) 0.018(5) 0.030(6) 0.005(4) 0.011(5) 0.005(5)
C8 0.038(6) 0.032(6) 0.015(5) 0.006(4) 0.016(5) 0.008(5)
C9 0.034(6) 0.026(5) 0.016(5) 0.007(4) 0.006(5) 0.012(5)
C10 0.032(6) 0.038(6) 0.021(6) 0.007(5) 0.013(5) 0.012(5)
C11 0.036(6) 0.046(7) 0.031(6) 0.005(5) 0.021(5) 0.005(5)
C12 0.044(7) 0.036(6) 0.025(6) 0.005(5) 0.021(5) 0.010(5)
C13 0.053(7) 0.024(5) 0.021(5) 0.010(4) 0.012(5) 0.015(5)
C14 0.030(5) 0.040(7) 0.030(5) -0.004(5) 0.017(4) -0.001(5)
C15 0.039(6) 0.062(9) 0.072(8) -0.012(8) 0.040(6) -0.012(7)
C16 0.048(7) 0.039(7) 0.031(6) -0.002(5) 0.018(6) -0.012(6)
C17 0.038(6) 0.047(6) 0.039(6) -0.012(7) 0.016(5) -0.008(7)
C18 0.065(8) 0.029(6) 0.044(7) 0.012(5) 0.039(6) 0.020(6)
C19 0.129(14) 0.038(8) 0.106(12) 0.011(8) 0.097(12) 0.021(8)
C20 0.078(10) 0.061(9) 0.069(10) 0.007(7) 0.041(9) 0.034(8)
C21 0.081(10) 0.046(7) 0.053(8) 0.001(6) 0.050(8) 0.012(7)
C22 0.048(7) 0.030(6) 0.039(6) 0.012(5) 0.028(6) 0.002(5)
C23 0.027(6) 0.023(5) 0.024(5) -0.004(4) 0.008(5) -0.010(4)
C24 0.034(6) 0.017(5) 0.023(5) -0.008(4) 0.015(5) -0.005(4)
C25 0.037(6) 0.016(5) 0.026(5) -0.005(4) 0.019(5) -0.003(4)
C26 0.048(7) 0.025(6) 0.028(6) -0.002(5) 0.018(5) -0.007(5)
C27 0.039(6) 0.023(5) 0.036(6) -0.009(5) 0.026(5) -0.011(5)
C28 0.030(6) 0.028(6) 0.026(6) -0.004(4) 0.011(5) -0.005(5)
C29 0.036(6) 0.023(5) 0.025(6) 0.000(4) 0.009(5) -0.002(5)
C30 0.044(7) 0.065(9) 0.039(7) -0.005(6) 0.013(6) 0.002(7)
C31 0.040(7) 0.044(7) 0.064(9) 0.018(6) 0.006(6) 0.001(6)
C32 0.040(7) 0.036(6) 0.023(6) -0.001(5) 0.012(5) 0.003(5)
C33 0.041(7) 0.038(6) 0.037(6) 0.002(5) 0.020(6) -0.013(5)
C34 0.059(11) 0.041(10) 0.065(13) -0.014(10) 0.050(11) -0.017(9)
C35 0.042(10) 0.062(11) 0.060(11) 0.035(10) 0.035(9) 0.001(10)
C36 0.074(19) 0.029(12) 0.088(18) -0.013(11) 0.051(16) -0.032(13)
C37 0.032(6) 0.022(6) 0.022(6) 0.007(4) 0.014(5) 0.006(5)
C38 0.027(6) 0.022(5) 0.024(6) -0.001(4) 0.005(5) -0.003(5)
C39 0.025(6) 0.022(5) 0.031(6) 0.000(5) 0.005(5) 0.001(5)
C40 0.024(5) 0.024(5) 0.029(6) -0.003(4) 0.009(5) 0.002(4)
C41 0.024(6) 0.021(5) 0.044(7) -0.005(5) 0.013(5) 0.002(4)
C42 0.023(6) 0.020(5) 0.039(6) 0.000(5) 0.010(5) -0.001(4)
C43 0.028(6) 0.027(5) 0.026(6) 0.001(4) 0.011(5) 0.005(5)
C44 0.039(6) 0.024(5) 0.034(6) -0.006(5) 0.016(5) 0.006(5)
C45 0.053(8) 0.036(6) 0.033(6) 0.001(5) 0.009(6) -0.001(6)
C46 0.061(8) 0.046(7) 0.048(7) -0.014(6) 0.041(7) -0.007(6)
C47 0.052(8) 0.049(8) 0.039(7) -0.009(6) 0.010(6) 0.019(6)
C48 0.019(5) 0.020(5) 0.041(6) 0.004(5) 0.003(5) 0.001(4)
C49 0.070(15) 0.060(14) 0.079(15) 0.050(11) 0.025(12) 0.008(11)
C50 0.110(19) 0.034(11) 0.039(11) 0.011(9) 0.008(13) 0.019(13)
C51 0.072(16) 0.043(18) 0.029(13) 0.003(10) 0.002(11) -0.012(12)
C52 0.030(6) 0.028(6) 0.022(6) 0.005(4) 0.003(5) 0.004(5)
C53 0.047(7) 0.031(6) 0.035(6) 0.001(5) 0.022(6) 0.005(5)
C54 0.035(6) 0.024(6) 0.046(7) -0.003(5) 0.012(6) -0.001(5)
C55 0.028(6) 0.026(6) 0.041(7) -0.007(5) 0.003(5) -0.004(5)
C56 0.043(7) 0.031(6) 0.025(6) 0.000(5) 0.013(5) 0.008(5)
C57 0.037(7) 0.029(6) 0.022(6) 0.002(5) 0.006(5) 0.001(5)
C58 0.102(12) 0.038(7) 0.082(10) -0.001(7) 0.068(10) 0.002(7)
C59 0.057(8) 0.035(7) 0.056(8) -0.020(6) 0.014(7) -0.007(6)
C60 0.034(6) 0.038(7) 0.040(7) -0.005(5) 0.009(5) -0.007(5)
C101 0.135(16) 0.075(11) 0.080(12) 0.021(10) 0.059(12) 0.027(11)
C102 0.132(17) 0.146(18) 0.055(10) 0.040(11) 0.040(11) 0.104(15)
C103 0.062(8) 0.037(7) 0.029(7) 0.010(6) 0.033(6) 0.017(6)
C104 0.15(2) 0.14(2) 0.098(16) 0.050(15) 0.069(15) 0.070(16)
C105 0.18(2) 0.116(18) 0.107(17) -0.031(14) 0.053(16) -0.053(17)
C49A 0.07(2) 0.060(18) 0.054(18) 0.047(14) 0.031(15) 0.044(15)
C50A 0.101(18) 0.039(13) 0.053(13) 0.028(11) 0.017(15) -0.007(14)
C51A 0.060(19) 0.05(2) 0.05(2) 0.026(16) -0.008(16) -0.020(17)
C34A 0.058(14) 0.057(14) 0.061(14) 0.016(12) 0.042(12) -0.012(12)
C35A 0.07(2) 0.021(17) 0.09(2) 0.004(15) 0.05(2) -0.015(17)
C36A 0.077(17) 0.044(16) 0.074(19) -0.022(16) 0.071(17) -0.030(14)

loop_
_atom_type_symbol
_atom_type_description
_atom_type_scat_dispersion_real
_atom_type_scat_dispersion_imag
_atom_type_scat_source
C C 0.0033 0.0016 'International Tables Vol C Tables 4.2.6.8 and 6.1.1.4'
H H 0.0000 0.0000 'International Tables Vol C Tables 4.2.6.8 and 6.1.1.4'
N N 0.0061 0.0033 'International Tables Vol C Tables 4.2.6.8 and 6.1.1.4'
O O 0.0106 0.0060 'International Tables Vol C Tables 4.2.6.8 and 6.1.1.4'
U U -9.6767 9.6646 'International Tables Vol C Tables 4.2.6.8 and 6.1.1.4'

loop_
_geom_angle_atom_site_label_1
_geom_angle_atom_site_label_2
_geom_angle_atom_site_label_3
_geom_angle
N4 U1 O2 87.3(3)
N4 U1 O1 89.6(3)
O2 U1 O1 111.5(2)
N4 U1 O3 80.7(3)
O2 U1 O3 121.2(2)
O1 U1 O3 125.6(2)
N4 U1 N3 140.5(3)
O2 U1 N3 130.6(2)
O1 U1 N3 86.1(2)
O3 U1 N3 70.5(3)
N4 U1 N2 137.1(3)
O2 U1 N2 70.3(2)
O1 U1 N2 132.2(2)
O3 U1 N2 80.8(2)
N3 U1 N2 64.7(2)
N4 U1 N1 148.4(3)
O2 U1 N1 78.6(2)
O1 U1 N1 70.2(2)
O3 U1 N1 130.7(2)
N3 U1 N1 64.2(2)
N2 U1 N1 63.4(2)
C9 O1 U1 149.4(6)
C24 O2 U1 150.2(6)
C39 O3 U1 147.8(6)
C1 N1 C7 108.2(7)
C1 N1 C6 109.4(8)
C7 N1 C6 110.7(8)
C1 N1 U1 108.0(5)
C7 N1 U1 105.9(5)
C6 N1 U1 114.4(5)
C3 N2 C22 109.8(7)
C3 N2 C2 107.6(7)
C22 N2 C2 110.0(7)
C3 N2 U1 106.6(5)
C22 N2 U1 103.7(6)
C2 N2 U1 118.9(5)
C5 N3 C37 108.2(7)
C5 N3 C4 111.7(8)
C37 N3 C4 111.6(8)
C5 N3 U1 106.7(6)
C37 N3 U1 102.2(5)
C4 N3 U1 115.8(5)
C52 N4 U1 154.7(7)
N1 C1 C2 113.9(8)
N1 C1 H1A 108.8
C2 C1 H1A 108.8
N1 C1 H1B 108.8
C2 C1 H1B 108.8
H1A C1 H1B 107.7
N2 C2 C1 110.5(7)
N2 C2 H2A 109.5
C1 C2 H2A 109.5
N2 C2 H2B 109.5
C1 C2 H2B 109.5
H2A C2 H2B 108.1
N2 C3 C4 111.6(8)
N2 C3 H3A 109.3
C4 C3 H3A 109.3
N2 C3 H3B 109.3
C4 C3 H3B 109.3
H3A C3 H3B 108.0
N3 C4 C3 113.8(7)
N3 C4 H4B 108.8
C3 C4 H4B 108.8
N3 C4 H4C 108.8
C3 C4 H4C 108.8
H4B C4 H4C 107.7
N3 C5 C6 113.1(9)
N3 C5 H5A 109.0
C6 C5 H5A 109.0
N3 C5 H5B 109.0
C6 C5 H5B 109.0
H5A C5 H5B 107.8
N1 C6 C5 112.3(8)
N1 C6 H6A 109.1
C5 C6 H6A 109.1
N1 C6 H6B 109.1
C5 C6 H6B 109.1
H6A C6 H6B 107.9
N1 C7 C8 115.8(8)
N1 C7 H7A 108.3
C8 C7 H7A 108.3
N1 C7 H7B 108.3
C8 C7 H7B 108.3
H7A C7 H7B 107.4
C9 C8 C13 120.8(9)
C9 C8 C7 120.0(9)
C13 C8 C7 119.2(9)
O1 C9 C8 118.6(9)
O1 C9 C10 122.4(9)
C8 C9 C10 119.0(9)
C11 C10 C9 116.6(10)
C11 C10 C14 121.8(9)
C9 C10 C14 121.6(9)
C12 C11 C10 125.8(10)
C12 C11 H11A 117.1
C10 C11 H11A 117.1
C11 C12 C13 115.7(9)
C11 C12 C18 121.3(10)
C13 C12 C18 123.0(10)
C12 C13 C8 121.9(10)
C12 C13 H13A 119.0
C8 C13 H13A 119.0
C16 C14 C10 113.1(9)
C16 C14 C15 107.2(9)
C10 C14 C15 112.6(9)
C16 C14 C17 110.1(9)
C10 C14 C17 107.1(9)
C15 C14 C17 106.5(8)
C14 C15 H15A 109.5
C14 C15 H15B 109.5
H15A C15 H15B 109.5
C14 C15 H15C 109.5
H15A C15 H15C 109.5
H15B C15 H15C 109.5
C14 C16 H16A 109.5
C14 C16 H16B 109.5
H16A C16 H16B 109.5
C14 C16 H16C 109.5
H16A C16 H16C 109.5
H16B C16 H16C 109.5
C14 C17 H17A 109.5
C14 C17 H17B 109.5
H17A C17 H17B 109.5
C14 C17 H17C 109.5
H17A C17 H17C 109.5
H17B C17 H17C 109.5
C19 C18 C21 110.2(11)
C19 C18 C12 112.6(10)
C21 C18 C12 108.6(9)
C19 C18 C20 108.4(11)
C21 C18 C20 107.7(10)
C12 C18 C20 109.2(10)
C18 C19 H19A 109.5
C18 C19 H19B 109.5
H19A C19 H19B 109.5
C18 C19 H19C 109.5
H19A C19 H19C 109.5
H19B C19 H19C 109.5
C18 C20 H20A 109.5
C18 C20 H20B 109.5
H20A C20 H20B 109.5
C18 C20 H20C 109.5
H20A C20 H20C 109.5
H20B C20 H20C 109.5
C18 C21 H21A 109.5
C18 C21 H21B 109.5
H21A C21 H21B 109.5
C18 C21 H21C 109.5
H21A C21 H21C 109.5
H21B C21 H21C 109.5
C23 C22 N2 115.1(8)
C23 C22 H22A 108.5
N2 C22 H22A 108.5
C23 C22 H22B 108.5
N2 C22 H22B 108.5
H22A C22 H22B 107.5
C28 C23 C24 119.1(9)
C28 C23 C22 121.2(9)
C24 C23 C22 119.7(9)
O2 C24 C23 117.0(8)
O2 C24 C25 122.0(9)
C23 C24 C25 120.9(9)
C26 C25 C24 114.8(9)
C26 C25 C29 119.3(9)
C24 C25 C29 125.8(9)
C27 C26 C25 126.0(10)
C27 C26 H26A 117.0
C25 C26 H26A 117.0
C26 C27 C28 116.1(9)
C26 C27 C33 123.0(9)
C28 C27 C33 120.9(9)
C23 C28 C27 122.6(10)
C23 C28 H28A 118.7
C27 C28 H28A 118.7
C30 C29 C25 108.4(9)
C30 C29 C32 108.0(9)
C25 C29 C32 116.6(8)
C30 C29 C31 107.6(9)
C25 C29 C31 110.0(8)
C32 C29 C31 105.9(9)
C29 C30 H30A 109.5
C29 C30 H30B 109.5
H30A C30 H30B 109.5
C29 C30 H30C 109.5
H30A C30 H30C 109.5
H30B C30 H30C 109.5
C29 C31 H31A 109.5
C29 C31 H31B 109.5
H31A C31 H31B 109.5
C29 C31 H31C 109.5
H31A C31 H31C 109.5
H31B C31 H31C 109.5
C29 C32 H32A 109.5
C29 C32 H32B 109.5
H32A C32 H32B 109.5
C29 C32 H32C 109.5
H32A C32 H32C 109.5
H32B C32 H32C 109.5
C34 C33 C35A 129(2)
C34 C33 C36 112.0(15)
C35A C33 C34A 118(2)
C36 C33 C34A 140.1(17)
C35A C33 C36A 105(3)
C36 C33 C36A 78.7(18)
C34A C33 C36A 96(2)
C34 C33 C27 110.4(10)
C35A C33 C27 114(2)
C36 C33 C27 106.5(11)
C34A C33 C27 112.6(15)
C36A C33 C27 107.9(15)
C34 C33 C35 109.6(13)
C35A C33 C35 76(2)
C36 C33 C35 107.3(14)
C36A C33 C35 136.7(16)
C27 C33 C35 110.9(10)
C33 C34 H34A 109.5
C33 C34 H34B 109.5
C33 C34 H34C 109.5
C33 C35 H35A 109.5
C33 C35 H35B 109.5
C33 C35 H35C 109.5
C33 C36 H36A 109.5
C33 C36 H36B 109.5
C33 C36 H36C 109.5
C38 C37 N3 116.4(8)
C38 C37 H37A 108.2
N3 C37 H37A 108.2
C38 C37 H37B 108.2
N3 C37 H37B 108.2
H37A C37 H37B 107.3
C39 C38 C43 120.4(9)
C39 C38 C37 119.3(9)
C43 C38 C37 120.2(9)
O3 C39 C38 117.7(9)
O3 C39 C40 122.5(9)
C38 C39 C40 119.8(9)
C41 C40 C39 116.1(9)
C41 C40 C44 120.8(8)
C39 C40 C44 122.8(9)
C40 C41 C42 125.3(9)
C40 C41 H41A 117.3
C42 C41 H41A 117.3
C43 C42 C41 116.6(9)
C43 C42 C48 121.1(9)
C41 C42 C48 122.3(9)
C42 C43 C38 121.7(9)
C42 C43 H43A 119.1
C38 C43 H43A 119.1
C45 C44 C46 110.5(9)
C45 C44 C40 108.6(9)
C46 C44 C40 111.3(8)
C45 C44 C47 107.8(9)
C46 C44 C47 106.9(9)
C40 C44 C47 111.7(9)
C44 C45 H45A 109.5
C44 C45 H45B 109.5
H45A C45 H45B 109.5
C44 C45 H45C 109.5
H45A C45 H45C 109.5
H45B C45 H45C 109.5
C44 C46 H46A 109.5
C44 C46 H46B 109.5
H46A C46 H46B 109.5
C44 C46 H46C 109.5
H46A C46 H46C 109.5
H46B C46 H46C 109.5
C44 C47 H47A 109.5
C44 C47 H47B 109.5
H47A C47 H47B 109.5
C44 C47 H47C 109.5
H47A C47 H47C 109.5
H47B C47 H47C 109.5
C49 C48 C51 117.6(18)
C51 C48 C50A 136.2(19)
C49 C48 C51A 136(2)
C50A C48 C51A 115(2)
C49 C48 C42 107.0(11)
C51 C48 C42 107.6(14)
C50A C48 C42 113.3(15)
C51A C48 C42 112(2)
C49 C48 C50 107.1(16)
C51 C48 C50 108.3(15)
C51A C48 C50 79(2)
C42 C48 C50 108.9(11)
C51 C48 C49A 74(2)
C50A C48 C49A 103(2)
C51A C48 C49A 100(3)
C42 C48 C49A 112.5(12)
C50 C48 C49A 135.3(16)
C48 C49 H49A 109.5
C48 C49 H49B 109.5
C48 C49 H49C 109.5
C48 C50 H50A 109.5
C48 C50 H50B 109.5
C48 C50 H50C 109.5
C48 C51 H51A 109.5
C48 C51 H51B 109.5
C48 C51 H51C 109.5
N4 C52 C53 120.8(9)
N4 C52 C57 120.8(9)
C53 C52 C57 118.3(9)
C54 C53 C52 120.1(10)
C54 C53 C58 120.5(10)
C52 C53 C58 119.1(10)
C55 C54 C53 121.2(10)
C55 C54 H54A 119.4
C53 C54 H54A 119.4
C54 C55 C56 118.5(10)
C54 C55 C59 121.8(10)
C56 C55 C59 119.7(10)
C57 C56 C55 122.7(10)
C57 C56 H56A 118.6
C55 C56 H56A 118.6
C56 C57 C52 119.1(10)
C56 C57 C60 121.4(10)
C52 C57 C60 119.5(9)
C53 C58 H58A 109.5
C53 C58 H58B 109.5
H58A C58 H58B 109.5
C53 C58 H58C 109.5
H58A C58 H58C 109.5
H58B C58 H58C 109.5
C55 C59 H59A 109.5
C55 C59 H59B 109.5
H59A C59 H59B 109.5
C55 C59 H59C 109.5
H59A C59 H59C 109.5
H59B C59 H59C 109.5
C57 C60 H60A 109.5
C57 C60 H60B 109.5
H60A C60 H60B 109.5
C57 C60 H60C 109.5
H60A C60 H60C 109.5
H60B C60 H60C 109.5
C102 C101 H10A 109.5
C102 C101 H10B 109.5
H10A C101 H10B 109.5
C102 C101 H10C 109.5
H10A C101 H10C 109.5
H10B C101 H10C 109.5
C103 C102 C101 110.0(12)
C103 C102 H10D 109.7
C101 C102 H10D 109.7
C103 C102 H10E 109.7
C101 C102 H10E 109.7
H10D C102 H10E 108.2
C102 C103 C104 114.2(12)
C102 C103 H10F 108.7
C104 C103 H10F 108.7
C102 C103 H10G 108.7
C104 C103 H10G 108.7
H10F C103 H10G 107.6
C103 C104 C105 104.1(12)
C103 C104 H10H 110.9
C105 C104 H10H 110.9
C103 C104 H10I 110.9
C105 C104 H10I 110.9
H10H C104 H10I 108.9
C104 C105 H10J 109.5
C104 C105 H10K 109.5
H10J C105 H10K 109.5
C104 C105 H10L 109.5
H10J C105 H10L 109.5
H10K C105 H10L 109.5
C48 C49A H49D 109.5
C48 C49A H49E 109.5
H49D C49A H49E 109.5
C48 C49A H49F 109.5
H49D C49A H49F 109.5
H49E C49A H49F 109.5
C48 C50A H50D 109.5
C48 C50A H50E 109.5
H50D C50A H50E 109.5
C48 C50A H50F 109.5
H50D C50A H50F 109.5
H50E C50A H50F 109.5
C48 C51A H51D 109.5
C48 C51A H51E 109.5
H51D C51A H51E 109.5
C48 C51A H51F 109.5
H51D C51A H51F 109.5
H51E C51A H51F 109.5
C33 C34A H34D 109.5
C33 C34A H34E 109.5
H34D C34A H34E 109.5
C33 C34A H34F 109.5
H34D C34A H34F 109.5
H34E C34A H34F 109.5
C33 C35A H35D 109.5
C33 C35A H35E 109.5
H35D C35A H35E 109.5
C33 C35A H35F 109.5
H35D C35A H35F 109.5
H35E C35A H35F 109.5
C33 C36A H36D 109.5
C33 C36A H36E 109.5
H36D C36A H36E 109.5
C33 C36A H36F 109.5
H36D C36A H36F 109.5
H36E C36A H36F 109.5

loop_
_geom_bond_atom_site_label_1
_geom_bond_atom_site_label_2
_geom_bond_distance
U1 N4 2.046(8)
U1 O2 2.160(6)
U1 O1 2.194(7)
U1 O3 2.205(6)
U1 N3 2.690(7)
U1 N2 2.699(8)
U1 N1 2.765(7)
O1 C9 1.363(11)
O2 C24 1.358(11)
O3 C39 1.359(11)
N1 C1 1.458(12)
N1 C7 1.476(12)
N1 C6 1.500(12)
N2 C3 1.502(11)
N2 C22 1.503(12)
N2 C2 1.516(11)
N3 C5 1.479(13)
N3 C37 1.489(12)
N3 C4 1.493(11)
N4 C52 1.397(12)
C1 C2 1.523(13)
C1 H1A 0.9900
C1 H1B 0.9900
C2 H2A 0.9900
C2 H2B 0.9900
C3 C4 1.514(12)
C3 H3A 0.9900
C3 H3B 0.9900
C4 H4B 0.9900
C4 H4C 0.9900
C5 C6 1.516(13)
C5 H5A 0.9900
C5 H5B 0.9900
C6 H6A 0.9900
C6 H6B 0.9900
C7 C8 1.494(13)
C7 H7A 0.9900
C7 H7B 0.9900
C8 C9 1.386(14)
C8 C13 1.407(13)
C9 C10 1.431(14)
C10 C11 1.402(14)
C10 C14 1.528(15)
C11 C12 1.376(15)
C11 H11A 0.9500
C12 C13 1.391(14)
C12 C18 1.532(14)
C13 H13A 0.9500
C14 C16 1.522(15)
C14 C15 1.543(12)
C14 C17 1.555(13)
C15 H15A 0.9800
C15 H15B 0.9800
C15 H15C 0.9800
C16 H16A 0.9800
C16 H16B 0.9800
C16 H16C 0.9800
C17 H17A 0.9800
C17 H17B 0.9800
C17 H17C 0.9800
C18 C19 1.490(17)
C18 C21 1.510(15)
C18 C20 1.542(17)
C19 H19A 0.9800
C19 H19B 0.9800
C19 H19C 0.9800
C20 H20A 0.9800
C20 H20B 0.9800
C20 H20C 0.9800
C21 H21A 0.9800
C21 H21B 0.9800
C21 H21C 0.9800
C22 C23 1.480(13)
C22 H22A 0.9900
C22 H22B 0.9900
C23 C28 1.375(13)
C23 C24 1.411(13)
C24 C25 1.426(13)
C25 C26 1.400(13)
C25 C29 1.527(14)
C26 C27 1.377(14)
C26 H26A 0.9500
C27 C28 1.395(14)
C27 C33 1.547(13)
C28 H28A 0.9500
C29 C30 1.521(14)
C29 C32 1.535(14)
C29 C31 1.541(14)
C30 H30A 0.9800
C30 H30B 0.9800
C30 H30C 0.9800
C31 H31A 0.9800
C31 H31B 0.9800
C31 H31C 0.9800
C32 H32A 0.9800
C32 H32B 0.9800
C32 H32C 0.9800
C33 C34 1.494(13)
C33 C35A 1.507(15)
C33 C36 1.516(13)
C33 C34A 1.523(15)
C33 C36A 1.534(15)
C33 C35 1.553(12)
C34 H34A 0.9800
C34 H34B 0.9800
C34 H34C 0.9800
C35 H35A 0.9800
C35 H35B 0.9800
C35 H35C 0.9800
C36 H36A 0.9800
C36 H36B 0.9800
C36 H36C 0.9800
C37 C38 1.483(13)
C37 H37A 0.9900
C37 H37B 0.9900
C38 C39 1.395(14)
C38 C43 1.397(13)
C39 C40 1.439(13)
C40 C41 1.386(13)
C40 C44 1.539(13)
C41 C42 1.395(14)
C41 H41A 0.9500
C42 C43 1.382(13)
C42 C48 1.538(13)
C43 H43A 0.9500
C44 C45 1.523(15)
C44 C46 1.531(15)
C44 C47 1.549(14)
C45 H45A 0.9800
C45 H45B 0.9800
C45 H45C 0.9800
C46 H46A 0.9800
C46 H46B 0.9800
C46 H46C 0.9800
C47 H47A 0.9800
C47 H47B 0.9800
C47 H47C 0.9800
C48 C49 1.504(14)
C48 C51 1.504(13)
C48 C50A 1.512(15)
C48 C51A 1.514(15)
C48 C50 1.541(13)
C48 C49A 1.543(15)
C49 H49A 0.9800
C49 H49B 0.9800
C49 H49C 0.9800
C50 H50A 0.9800
C50 H50B 0.9800
C50 H50C 0.9800
C51 H51A 0.9800
C51 H51B 0.9800
C51 H51C 0.9800
C52 C53 1.414(14)
C52 C57 1.429(14)
C53 C54 1.400(14)
C53 C58 1.498(15)
C54 C55 1.376(15)
C54 H54A 0.9500
C55 C56 1.394(15)
C55 C59 1.525(14)
C56 C57 1.373(14)
C56 H56A 0.9500
C57 C60 1.504(14)
C58 H58A 0.9800
C58 H58B 0.9800
C58 H58C 0.9800
C59 H59A 0.9800
C59 H59B 0.9800
C59 H59C 0.9800
C60 H60A 0.9800
C60 H60B 0.9800
C60 H60C 0.9800
C101 C102 1.501(16)
C101 H10A 0.9800
C101 H10B 0.9800
C101 H10C 0.9800
C102 C103 1.475(16)
C102 H10D 0.9900
C102 H10E 0.9900
C103 C104 1.497(16)
C103 H10F 0.9900
C103 H10G 0.9900
C104 C105 1.518(16)
C104 H10H 0.9900
C104 H10I 0.9900
C105 H10J 0.9800
C105 H10K 0.9800
C105 H10L 0.9800
C49A H49D 0.9800
C49A H49E 0.9800
C49A H49F 0.9800
C50A H50D 0.9800
C50A H50E 0.9800
C50A H50F 0.9800
C51A H51D 0.9800
C51A H51E 0.9800
C51A H51F 0.9800
C34A H34D 0.9800
C34A H34E 0.9800
C34A H34F 0.9800
C35A H35D 0.9800
C35A H35E 0.9800
C35A H35F 0.9800
C36A H36D 0.9800
C36A H36E 0.9800
C36A H36F 0.9800
